data_7014976
loop_
_publ_author_name
'Guo, Peng'

_publ_section_title
;
 Three 2D Ag(I)-framework isomers with helical structures controlled by
 the chirality of camphor-10-sulfonic acid.
;
_journal_issue 8
_journal_name_full 'Dalton transactions (Cambridge, England : 2003)'
_journal_page_first 1716
_journal_page_last 1721
_journal_paper_doi 10.1039/c0dt01384f
_journal_volume 40
_journal_year 2011
_chemical_absolute_configuration rm
_chemical_formula_moiety 'C17 H22 Ag N O6 S'
_chemical_formula_sum 'C17 H22 Ag N O6 S'
_chemical_formula_weight 476.29
_chemical_melting_point ?
_chemical_name_systematic
;
?
;
_space_group_IT_number 19
_symmetry_cell_setting orthorhombic
_symmetry_space_group_name_Hall 'P 2ac 2ab'
_symmetry_space_group_name_H-M 'P 21 21 21'
_atom_sites_solution_hydrogens geom
_atom_sites_solution_primary direct
_atom_sites_solution_secondary difmap
_audit_creation_method SHELXL-97
_cell_angle_alpha 90.00
_cell_angle_beta 90.00
_cell_angle_gamma 90.00
_cell_formula_units_Z 4
_cell_length_a 6.2517(2)
_cell_length_b 11.4326(4)
_cell_length_c 24.1372(9)
_cell_measurement_temperature 165(2)
_cell_volume 1725.16(10)
_computing_cell_refinement 'SAINT (Bruker, 1999)'
_computing_data_collection 'SMART (Bruker, 1997)'
_computing_data_reduction 'SAINT (Bruker, 1999)'
_computing_molecular_graphics 'SHELXS97 (Sheldrick, 2008)'
_computing_publication_material 'SHELXS97 (Sheldrick, 2008)'
_computing_structure_refinement 'SHELXL-97 (Sheldrick, 1997)'
_computing_structure_solution 'SHELXS97 (Sheldrick, 2008)'
_diffrn_ambient_temperature 165(2)
_diffrn_measured_fraction_theta_full 0.999
_diffrn_measured_fraction_theta_max 0.999
_diffrn_measurement_device_type 'Bruker--Nonius KappaCCD area-detector'
_diffrn_measurement_method '\w scan'
_diffrn_radiation_monochromator graphite
_diffrn_radiation_source 'fine-focus sealed tube'
_diffrn_radiation_type MoK\a
_diffrn_radiation_wavelength 0.71073
_diffrn_reflns_av_R_equivalents 0.0226
_diffrn_reflns_av_sigmaI/netI 0.0278
_diffrn_reflns_limit_h_max 7
_diffrn_reflns_limit_h_min -7
_diffrn_reflns_limit_k_max 14
_diffrn_reflns_limit_k_min -13
_diffrn_reflns_limit_l_max 29
_diffrn_reflns_limit_l_min -24
_diffrn_reflns_number 9622
_diffrn_reflns_theta_full 26.05
_diffrn_reflns_theta_max 26.05
_diffrn_reflns_theta_min 1.69
_exptl_absorpt_coefficient_mu 1.325
_exptl_absorpt_correction_T_max 0.329
_exptl_absorpt_correction_T_min 0.191
_exptl_absorpt_correction_type multi-scan
_exptl_absorpt_process_details '(SADABS; Sheldrick, 1996)'
_exptl_crystal_colour white
_exptl_crystal_density_diffrn 1.834
_exptl_crystal_density_meas ?
_exptl_crystal_density_method 'not measured'
_exptl_crystal_description block
_exptl_crystal_F_000 968
_exptl_crystal_size_max 0.16
_exptl_crystal_size_mid 0.15
_exptl_crystal_size_min 0.13
_refine_diff_density_max 0.294
_refine_diff_density_min -0.362
_refine_diff_density_rms 0.089
_refine_ls_abs_structure_details 'Flack H D (1983), Acta Cryst. A39, 876-881'
_refine_ls_abs_structure_Flack 0.06(2)
_refine_ls_extinction_method none
_refine_ls_goodness_of_fit_ref 1.076
_refine_ls_hydrogen_treatment mixed
_refine_ls_matrix_type full
_refine_ls_number_parameters 238
_refine_ls_number_reflns 3398
_refine_ls_number_restraints 0
_refine_ls_restrained_S_all 1.076
_refine_ls_R_factor_all 0.0215
_refine_ls_R_factor_gt 0.0205
_refine_ls_shift/su_max 0.001
_refine_ls_shift/su_mean 0.000
_refine_ls_structure_factor_coef Fsqd
_refine_ls_weighting_details 'calc w=1/[\s^2^(Fo^2^)+(0.0269P)^2^+0.0897P] where P=(Fo^2^+2Fc^2^)/3'
_refine_ls_weighting_scheme calc
_refine_ls_wR_factor_gt 0.0509
_refine_ls_wR_factor_ref 0.0514
_reflns_number_gt 3284
_reflns_number_total 3398
_reflns_threshold_expression 2\s(I)
_cod_data_source_file C0DT01384F.TXT
_cod_data_source_block D
_cod_depositor_comments
;
The following automatic conversions were performed:

'_chemical_melting_point' value 'not measure' was changed to '?' -
the value is undefined or not given.

Automatic conversion script
Id: cif_fix_values 1646 2011-03-28 12:23:43Z adriana 

The following automatic conversions were performed:

'_exptl_crystal_density_meas' value 'not measured' was changed to '?'
- the value is perceived as not measured.

Automatic conversion script
Id: cif_fix_values 3008 2015-01-20 13:52:24Z robertas 
;
_cod_database_code 7014976

loop_
_symmetry_equiv_pos_as_xyz
'x, y, z'
'-x+1/2, -y, z+1/2'
'x+1/2, -y+1/2, -z'
'-x, y+1/2, -z+1/2'

loop_
_atom_site_label
_atom_site_type_symbol
_atom_site_fract_x
_atom_site_fract_y
_atom_site_fract_z
_atom_site_U_iso_or_equiv
_atom_site_adp_type
_atom_site_occupancy
_atom_site_symmetry_multiplicity
_atom_site_calc_flag
_atom_site_refinement_flags
_atom_site_disorder_assembly
_atom_site_disorder_group
C1 C 0.0372(4) -0.4023(2) 0.09275(10) 0.0193(5) Uani 1 1 d . . .
C2 C -0.1289(4) -0.3230(2) 0.08573(12) 0.0240(6) Uani 1 1 d . . .
H2 H -0.2720 -0.3469 0.0926 0.029 Uiso 1 1 calc R . .
C3 C 0.2480(4) -0.3663(2) 0.08302(11) 0.0219(5) Uani 1 1 d . . .
H3 H 0.3630 -0.4198 0.0876 0.026 Uiso 1 1 calc R . .
C4 C 0.2873(4) -0.2528(2) 0.06676(10) 0.0227(6) Uani 1 1 d . . .
H4 H 0.4306 -0.2283 0.0605 0.027 Uiso 1 1 calc R . .
C5 C 0.1223(4) -0.1737(2) 0.05930(10) 0.0187(6) Uani 1 1 d . . .
C6 C -0.0879(4) -0.2093(2) 0.06877(11) 0.0217(6) Uani 1 1 d . . .
H6 H -0.2026 -0.1558 0.0636 0.026 Uiso 1 1 calc R . .
C7 C 0.1738(4) -0.0542(2) 0.03980(10) 0.0205(5) Uani 1 1 d . . .
C8 C 0.4082(4) 0.1875(2) 0.20954(11) 0.0210(6) Uani 1 1 d . . .
H8A H 0.3890 0.2724 0.2160 0.025 Uiso 1 1 calc R . .
H8B H 0.2891 0.1585 0.1863 0.025 Uiso 1 1 calc R . .
C9 C 0.6301(4) 0.1615(2) 0.18188(10) 0.0161(5) Uani 1 1 d . . .
C10 C 0.7891(4) 0.2321(2) 0.21589(10) 0.0205(6) Uani 1 1 d . . .
C11 C 0.8019(5) 0.1725(2) 0.27231(11) 0.0239(6) Uani 1 1 d . . .
H11A H 0.7545 0.2256 0.3023 0.029 Uiso 1 1 calc R . .
H11B H 0.9490 0.1452 0.2803 0.029 Uiso 1 1 calc R . .
C12 C 0.6469(4) 0.0690(2) 0.26530(11) 0.0225(6) Uani 1 1 d . . .
H12 H 0.6699 0.0033 0.2920 0.027 Uiso 1 1 calc R . .
C13 C 0.4203(4) 0.1195(2) 0.26533(11) 0.0236(6) Uani 1 1 d . . .
H13A H 0.3985 0.1727 0.2972 0.028 Uiso 1 1 calc R . .
H13B H 0.3118 0.0565 0.2667 0.028 Uiso 1 1 calc R . .
C14 C 0.6784(4) 0.0354(2) 0.20325(11) 0.0184(5) Uani 1 1 d . . .
C15 C 0.5211(5) -0.0563(2) 0.18235(10) 0.0257(6) Uani 1 1 d . . .
H15A H 0.5499 -0.0728 0.1432 0.039 Uiso 1 1 calc R . .
H15B H 0.3747 -0.0268 0.1864 0.039 Uiso 1 1 calc R . .
H15C H 0.5375 -0.1282 0.2040 0.039 Uiso 1 1 calc R . .
C16 C 0.9062(4) -0.0054(3) 0.18915(12) 0.0261(6) Uani 1 1 d . . .
H16A H 1.0096 0.0525 0.2024 0.039 Uiso 1 1 calc R . .
H16B H 0.9203 -0.0141 0.1489 0.039 Uiso 1 1 calc R . .
H16C H 0.9339 -0.0808 0.2071 0.039 Uiso 1 1 calc R . .
C17 C 0.6525(4) 0.1773(2) 0.11948(10) 0.0183(5) Uani 1 1 d . . .
H17A H 0.6196 0.1015 0.1015 0.022 Uiso 1 1 calc R . .
H17B H 0.8041 0.1956 0.1113 0.022 Uiso 1 1 calc R . .
N1 N -0.0033(4) -0.52058(17) 0.10612(8) 0.0239(5) Uani 1 1 d . . .
H1A H -0.1310 -0.5255 0.1249 0.029 Uiso 1 1 calc R . .
H1B H 0.1029 -0.5473 0.1292 0.029 Uiso 1 1 calc R . .
O1 O 0.0026(3) 0.01096(17) 0.02931(8) 0.0320(4) Uani 1 1 d . . .
O2 O 0.3559(3) -0.01979(15) 0.03306(9) 0.0268(4) Uani 1 1 d . . .
O3 O 0.5780(3) 0.29117(14) 0.03013(7) 0.0208(4) Uani 1 1 d . . .
O4 O 0.5247(3) 0.39666(15) 0.11639(7) 0.0265(4) Uani 1 1 d . . .
O5 O 0.2715(3) 0.24666(18) 0.08811(8) 0.0272(4) Uani 1 1 d . . .
O6 O 0.8908(3) 0.31607(18) 0.20084(8) 0.0296(5) Uani 1 1 d . . .
Ag1 Ag 0.48112(3) 0.138941(16) -0.028540(8) 0.02348(7) Uani 1 1 d . . .
S1 S 0.49072(11) 0.28683(5) 0.08794(2) 0.01761(13) Uani 1 1 d . . .
H18 H 0.045(5) 0.068(3) 0.0165(12) 0.026 Uiso 1 1 d . . .

loop_
_atom_site_aniso_label
_atom_site_aniso_U_11
_atom_site_aniso_U_22
_atom_site_aniso_U_33
_atom_site_aniso_U_23
_atom_site_aniso_U_13
_atom_site_aniso_U_12
C1 0.0292(14) 0.0149(11) 0.0138(11) -0.0001(9) 0.0013(11) -0.0012(10)
C2 0.0253(14) 0.0209(14) 0.0257(14) 0.0009(12) 0.0035(12) -0.0046(11)
C3 0.0236(13) 0.0173(13) 0.0247(14) 0.0005(12) -0.0029(10) 0.0023(11)
C4 0.0219(14) 0.0217(14) 0.0243(14) 0.0003(12) 0.0009(11) -0.0039(11)
C5 0.0260(14) 0.0163(13) 0.0139(12) -0.0007(10) 0.0006(11) -0.0010(10)
C6 0.0236(14) 0.0172(14) 0.0243(15) -0.0011(11) 0.0018(11) 0.0035(10)
C7 0.0284(14) 0.0174(12) 0.0156(13) -0.0001(10) 0.0032(11) 0.0003(11)
C8 0.0242(14) 0.0210(13) 0.0177(13) 0.0009(11) 0.0039(11) 0.0032(11)
C9 0.0208(12) 0.0151(13) 0.0125(12) 0.0016(10) -0.0004(10) 0.0010(10)
C10 0.0233(14) 0.0168(13) 0.0215(14) -0.0022(11) -0.0013(11) 0.0019(11)
C11 0.0280(14) 0.0263(15) 0.0173(13) -0.0003(11) -0.0040(11) -0.0009(12)
C12 0.0287(15) 0.0204(14) 0.0184(13) 0.0070(11) -0.0026(11) -0.0018(12)
C13 0.0288(15) 0.0229(14) 0.0190(13) 0.0038(11) 0.0051(11) -0.0013(11)
C14 0.0193(13) 0.0153(13) 0.0205(13) 0.0024(10) -0.0019(10) -0.0008(10)
C15 0.0309(15) 0.0170(12) 0.0291(13) 0.0018(10) -0.0026(13) -0.0026(13)
C16 0.0272(15) 0.0248(15) 0.0263(14) 0.0037(12) -0.0021(12) 0.0083(12)
C17 0.0214(13) 0.0166(13) 0.0171(13) 0.0015(10) -0.0008(10) 0.0048(10)
N1 0.0334(12) 0.0155(10) 0.0230(10) 0.0029(8) 0.0010(11) -0.0054(11)
O1 0.0326(10) 0.0193(9) 0.0440(11) 0.0129(8) 0.0038(13) -0.0006(9)
O2 0.0314(10) 0.0187(9) 0.0303(11) 0.0048(9) 0.0033(9) -0.0049(8)
O3 0.0294(10) 0.0174(9) 0.0155(8) 0.0029(7) 0.0006(8) -0.0009(7)
O4 0.0398(11) 0.0161(8) 0.0237(9) -0.0015(7) -0.0036(9) 0.0063(9)
O5 0.0215(10) 0.0365(11) 0.0235(10) 0.0076(10) -0.0022(8) 0.0023(9)
O6 0.0344(11) 0.0228(10) 0.0315(11) 0.0022(9) -0.0034(9) -0.0120(9)
Ag1 0.02925(11) 0.01833(10) 0.02287(10) -0.00176(7) 0.00255(9) -0.00244(8)
S1 0.0221(3) 0.0157(3) 0.0151(3) 0.0019(2) -0.0009(3) 0.0032(3)

loop_
_atom_type_symbol
_atom_type_description
_atom_type_scat_dispersion_real
_atom_type_scat_dispersion_imag
_atom_type_scat_source
C C 0.0033 0.0016 'International Tables Vol C Tables 4.2.6.8 and 6.1.1.4'
H H 0.0000 0.0000 'International Tables Vol C Tables 4.2.6.8 and 6.1.1.4'
N N 0.0061 0.0033 'International Tables Vol C Tables 4.2.6.8 and 6.1.1.4'
O O 0.0106 0.0060 'International Tables Vol C Tables 4.2.6.8 and 6.1.1.4'
Ag Ag -0.8971 1.1015 'International Tables Vol C Tables 4.2.6.8 and 6.1.1.4'
S S 0.1246 0.1234 'International Tables Vol C Tables 4.2.6.8 and 6.1.1.4'

loop_
_geom_angle_atom_site_label_1
_geom_angle_atom_site_label_2
_geom_angle_atom_site_label_3
_geom_angle
_geom_angle_site_symmetry_1
_geom_angle_site_symmetry_3
_geom_angle_publ_flag
C2 C1 C3 119.4(2) . . ?
C2 C1 N1 121.2(2) . . ?
C3 C1 N1 119.2(2) . . ?
C6 C2 C1 120.7(2) . . ?
C6 C2 H2 119.7 . . ?
C1 C2 H2 119.7 . . ?
C4 C3 C1 119.5(2) . . ?
C4 C3 H3 120.2 . . ?
C1 C3 H3 120.2 . . ?
C3 C4 C5 121.3(2) . . ?
C3 C4 H4 119.4 . . ?
C5 C4 H4 119.4 . . ?
C4 C5 C6 119.4(2) . . ?
C4 C5 C7 118.8(2) . . ?
C6 C5 C7 121.7(2) . . ?
C2 C6 C5 119.7(2) . . ?
C2 C6 H6 120.1 . . ?
C5 C6 H6 120.1 . . ?
O2 C7 O1 123.2(2) . . ?
O2 C7 C5 123.0(2) . . ?
O1 C7 C5 113.8(2) . . ?
C13 C8 C9 103.3(2) . . ?
C13 C8 H8A 111.1 . . ?
C9 C8 H8A 111.1 . . ?
C13 C8 H8B 111.1 . . ?
C9 C8 H8B 111.1 . . ?
H8A C8 H8B 109.1 . . ?
C10 C9 C17 114.2(2) . . ?
C10 C9 C14 100.69(19) . . ?
C17 C9 C14 114.7(2) . . ?
C10 C9 C8 104.33(19) . . ?
C17 C9 C8 118.7(2) . . ?
C14 C9 C8 101.9(2) . . ?
O6 C10 C9 127.2(2) . . ?
O6 C10 C11 126.6(2) . . ?
C9 C10 C11 106.2(2) . . ?
C10 C11 C12 102.3(2) . . ?
C10 C11 H11A 111.3 . . ?
C12 C11 H11A 111.3 . . ?
C10 C11 H11B 111.3 . . ?
C12 C11 H11B 111.3 . . ?
H11A C11 H11B 109.2 . . ?
C13 C12 C11 107.0(2) . . ?
C13 C12 C14 102.1(2) . . ?
C11 C12 C14 102.4(2) . . ?
C13 C12 H12 114.6 . . ?
C11 C12 H12 114.6 . . ?
C14 C12 H12 114.6 . . ?
C12 C13 C8 103.5(2) . . ?
C12 C13 H13A 111.1 . . ?
C8 C13 H13A 111.1 . . ?
C12 C13 H13B 111.1 . . ?
C8 C13 H13B 111.1 . . ?
H13A C13 H13B 109.0 . . ?
C15 C14 C16 108.4(2) . . ?
C15 C14 C12 114.0(2) . . ?
C16 C14 C12 113.9(2) . . ?
C15 C14 C9 113.6(2) . . ?
C16 C14 C9 112.8(2) . . ?
C12 C14 C9 93.77(19) . . ?
C14 C15 H15A 109.5 . . ?
C14 C15 H15B 109.5 . . ?
H15A C15 H15B 109.5 . . ?
C14 C15 H15C 109.5 . . ?
H15A C15 H15C 109.5 . . ?
H15B C15 H15C 109.5 . . ?
C14 C16 H16A 109.5 . . ?
C14 C16 H16B 109.5 . . ?
H16A C16 H16B 109.5 . . ?
C14 C16 H16C 109.5 . . ?
H16A C16 H16C 109.5 . . ?
H16B C16 H16C 109.5 . . ?
C9 C17 S1 116.98(17) . . ?
C9 C17 H17A 108.1 . . ?
S1 C17 H17A 108.1 . . ?
C9 C17 H17B 108.1 . . ?
S1 C17 H17B 108.1 . . ?
H17A C17 H17B 107.3 . . ?
C1 N1 Ag1 112.50(14) . 3_445 ?
C1 N1 H1A 109.1 . . ?
Ag1 N1 H1A 109.1 3_445 . ?
C1 N1 H1B 109.1 . . ?
Ag1 N1 H1B 109.1 3_445 . ?
H1A N1 H1B 107.8 . . ?
C7 O1 H18 106(2) . . ?
C7 O2 Ag1 127.87(17) . . ?
S1 O3 Ag1 116.59(9) . . ?
N1 Ag1 O3 157.04(7) 3_545 . ?
N1 Ag1 O2 94.06(7) 3_545 . ?
O3 Ag1 O2 105.40(7) . . ?
O5 S1 O4 114.42(12) . . ?
O5 S1 O3 110.99(11) . . ?
O4 S1 O3 111.08(11) . . ?
O5 S1 C17 108.29(12) . . ?
O4 S1 C17 108.91(11) . . ?
O3 S1 C17 102.39(11) . . ?

loop_
_geom_bond_atom_site_label_1
_geom_bond_atom_site_label_2
_geom_bond_distance
_geom_bond_site_symmetry_2
_geom_bond_publ_flag
C1 C2 1.389(4) . ?
C1 C3 1.400(3) . ?
C1 N1 1.413(3) . ?
C2 C6 1.387(4) . ?
C2 H2 0.9500 . ?
C3 C4 1.378(4) . ?
C3 H3 0.9500 . ?
C4 C5 1.383(4) . ?
C4 H4 0.9500 . ?
C5 C6 1.394(4) . ?
C5 C7 1.481(4) . ?
C6 H6 0.9500 . ?
C7 O2 1.216(3) . ?
C7 O1 1.328(3) . ?
C8 C13 1.557(4) . ?
C8 C9 1.568(3) . ?
C8 H8A 0.9900 . ?
C8 H8B 0.9900 . ?
C9 C10 1.521(3) . ?
C9 C17 1.523(3) . ?
C9 C14 1.560(3) . ?
C10 O6 1.207(3) . ?
C10 C11 1.525(4) . ?
C11 C12 1.539(4) . ?
C11 H11A 0.9900 . ?
C11 H11B 0.9900 . ?
C12 C13 1.530(4) . ?
C12 C14 1.559(4) . ?
C12 H12 1.0000 . ?
C13 H13A 0.9900 . ?
C13 H13B 0.9900 . ?
C14 C15 1.523(4) . ?
C14 C16 1.537(4) . ?
C15 H15A 0.9800 . ?
C15 H15B 0.9800 . ?
C15 H15C 0.9800 . ?
C16 H16A 0.9800 . ?
C16 H16B 0.9800 . ?
C16 H16C 0.9800 . ?
C17 S1 1.781(2) . ?
C17 H17A 0.9900 . ?
C17 H17B 0.9900 . ?
N1 Ag1 2.3123(19) 3_445 ?
N1 H1A 0.9200 . ?
N1 H1B 0.9200 . ?
O1 H18 0.77(3) . ?
O2 Ag1 2.4732(18) . ?
O3 S1 1.4988(18) . ?
O3 Ag1 2.3240(17) . ?
O4 S1 1.4468(18) . ?
O5 S1 1.4452(19) . ?
Ag1 N1 2.3123(19) 3_545 ?

loop_
_geom_hbond_atom_site_label_D
_geom_hbond_atom_site_label_H
_geom_hbond_atom_site_label_A
_geom_hbond_distance_DH
_geom_hbond_distance_HA
_geom_hbond_distance_DA
_geom_hbond_angle_DHA
_geom_hbond_site_symmetry_A
N1 H1A O4 0.92 2.34 3.109(3) 141.1 1_445
N1 H1A O6 0.92 2.58 3.025(3) 110.4 1_445
O1 H18 O3 0.77(3) 1.98(3) 2.720(3) 163(3) 3_455

loop_
_geom_torsion_atom_site_label_1
_geom_torsion_atom_site_label_2
_geom_torsion_atom_site_label_3
_geom_torsion_atom_site_label_4
_geom_torsion
_geom_torsion_site_symmetry_1
_geom_torsion_site_symmetry_2
_geom_torsion_site_symmetry_3
_geom_torsion_site_symmetry_4
_geom_torsion_publ_flag
C3 C1 C2 C6 0.6(4) . . . . ?
N1 C1 C2 C6 -175.4(2) . . . . ?
C2 C1 C3 C4 0.1(4) . . . . ?
N1 C1 C3 C4 176.2(2) . . . . ?
C1 C3 C4 C5 -0.7(4) . . . . ?
C3 C4 C5 C6 0.4(4) . . . . ?
C3 C4 C5 C7 -177.8(2) . . . . ?
C1 C2 C6 C5 -0.8(4) . . . . ?
C4 C5 C6 C2 0.3(4) . . . . ?
C7 C5 C6 C2 178.4(2) . . . . ?
C4 C5 C7 O2 -4.4(4) . . . . ?
C6 C5 C7 O2 177.4(3) . . . . ?
C4 C5 C7 O1 174.3(2) . . . . ?
C6 C5 C7 O1 -3.9(4) . . . . ?
C13 C8 C9 C10 -72.1(2) . . . . ?
C13 C8 C9 C17 159.4(2) . . . . ?
C13 C8 C9 C14 32.4(2) . . . . ?
C17 C9 C10 O6 18.8(4) . . . . ?
C14 C9 C10 O6 142.3(3) . . . . ?
C8 C9 C10 O6 -112.4(3) . . . . ?
C17 C9 C10 C11 -158.8(2) . . . . ?
C14 C9 C10 C11 -35.3(2) . . . . ?
C8 C9 C10 C11 70.0(2) . . . . ?
O6 C10 C11 C12 -176.9(3) . . . . ?
C9 C10 C11 C12 0.7(3) . . . . ?
C10 C11 C12 C13 -72.6(3) . . . . ?
C10 C11 C12 C14 34.4(2) . . . . ?
C11 C12 C13 C8 69.4(3) . . . . ?
C14 C12 C13 C8 -37.8(3) . . . . ?
C9 C8 C13 C12 3.2(3) . . . . ?
C13 C12 C14 C15 -61.7(3) . . . . ?
C11 C12 C14 C15 -172.4(2) . . . . ?
C13 C12 C14 C16 173.2(2) . . . . ?
C11 C12 C14 C16 62.5(3) . . . . ?
C13 C12 C14 C9 56.3(2) . . . . ?
C11 C12 C14 C9 -54.5(2) . . . . ?
C10 C9 C14 C15 172.0(2) . . . . ?
C17 C9 C14 C15 -64.8(3) . . . . ?
C8 C9 C14 C15 64.8(3) . . . . ?
C10 C9 C14 C16 -64.1(3) . . . . ?
C17 C9 C14 C16 59.1(3) . . . . ?
C8 C9 C14 C16 -171.3(2) . . . . ?
C10 C9 C14 C12 53.8(2) . . . . ?
C17 C9 C14 C12 177.0(2) . . . . ?
C8 C9 C14 C12 -53.5(2) . . . . ?
C10 C9 C17 S1 -93.0(2) . . . . ?
C14 C9 C17 S1 151.47(18) . . . . ?
C8 C9 C17 S1 30.8(3) . . . . ?
C2 C1 N1 Ag1 93.9(2) . . . 3_445 ?
C3 C1 N1 Ag1 -82.1(3) . . . 3_445 ?
O1 C7 O2 Ag1 -23.0(4) . . . . ?
C5 C7 O2 Ag1 155.56(18) . . . . ?
S1 O3 Ag1 N1 -165.36(15) . . . 3_545 ?
S1 O3 Ag1 O2 -18.41(11) . . . . ?
C7 O2 Ag1 N1 -83.8(2) . . . 3_545 ?
C7 O2 Ag1 O3 108.5(2) . . . . ?
Ag1 O3 S1 O5 -39.57(14) . . . . ?
Ag1 O3 S1 O4 -168.08(10) . . . . ?
Ag1 O3 S1 C17 75.80(13) . . . . ?
C9 C17 S1 O5 -71.4(2) . . . . ?
C9 C17 S1 O4 53.6(2) . . . . ?
C9 C17 S1 O3 171.31(19) . . . . ?
